data_1509822
loop_
_publ_author_name
'Angel Garc\'ia-Raso'
'Juan J. Fiol'
'Ferr\'an B\'adenas'
'Miguel Quir\'os'

_publ_section_title
;
 X-ray Diffraction Structures of Two N-Salicylidine Tryptophanato
 Diaquocopper(II) Complexes: Erythro and Threo Isomers
;
_journal_name_full Polyhedron
_journal_page_first 4407
_journal_page_last 4413
_journal_paper_doi 10.1016/0277-5387(96)00212-4
_journal_volume 15
_journal_year 1996
_chemical_formula_sum 'C18 H18 Cu N2 O5'
_chemical_formula_weight 405.9
_space_group_IT_number 19
_symmetry_cell_setting orthorhombic
_symmetry_space_group_name_Hall 'P 2ac 2ab'
_symmetry_space_group_name_H-M 'P 21 21 21'
_atom_sites_solution_hydrogens mixed
_atom_sites_solution_primary heavy
_atom_sites_solution_secondary difmap
_cell_angle_alpha 90
_cell_angle_beta 90
_cell_angle_gamma 90
_cell_formula_units_Z 4
_cell_length_a 6.150(2)
_cell_length_b 9.426(2)
_cell_length_c 28.448(4)
_cell_measurement_temperature 298(2)
_cell_volume 1649.1(7)
_diffrn_measurement_device_type 'Stoe-Siemens AED2'
_diffrn_radiation_type MoK\a
_diffrn_radiation_wavelength 0.71073
_diffrn_reflns_theta_max 27.50
_exptl_absorpt_coefficient_mu 1.358
_exptl_absorpt_correction_type none
_exptl_crystal_colour 'dark green'
_exptl_crystal_density_diffrn 1.635
_exptl_crystal_density_method 'not measured'
_refine_ls_extinction_method none
_refine_ls_hydrogen_treatment mixed
_refine_ls_matrix_type full
_refine_ls_number_reflns 2448
_refine_ls_R_factor_gt 0.057
_refine_ls_structure_factor_coef F
_refine_ls_weighting_details 'calc w=1/[\s^2^(Fo^2^)+0.0017(Fo^2^)]'
_refine_ls_weighting_scheme calc
_refine_ls_wR_factor_ref 0.055
_reflns_number_gt 2448
_reflns_threshold_expression >2sigma(I)
_cod_data_source_file oscuro.cif
_cod_data_source_block oscuro
_cod_database_code 1509822

loop_
_symmetry_equiv_pos_as_xyz
'x, y, z'
'1/2-x, -y, 1/2+z'
'-x, 1/2+y, 1/2-z'
'1/2+x, 1/2-y, -z'

loop_
_atom_site_label
_atom_site_type_symbol
_atom_site_fract_x
_atom_site_fract_y
_atom_site_fract_z
_atom_site_U_iso_or_equiv
_atom_site_adp_type
Cu Cu 0.86715(12) 0.89756(8) 0.20315(3) 0.0357(2) Uani
N1 N 0.4676(10) 1.1973(7) 0.0398(3) 0.052(2) Uani
H1 H 0.3229(10) 1.2189(7) 0.0293(3) 0.08000 Uiso
C1A C 0.6019(10) 1.0964(8) 0.0208(2) 0.043(2) Uani
C2 C 0.5752(11) 1.2628(8) 0.0765(3) 0.046(3) Uani
H2 H 0.5172(11) 1.3397(8) 0.0948(3) 0.08000 Uiso
C3 C 0.7751(11) 1.2033(7) 0.0832(3) 0.036(2) Uani
C3A C 0.7974(10) 1.0967(8) 0.0471(3) 0.040(2) Uani
C4 C 0.9580(13) 0.9999(8) 0.0343(3) 0.048(3) Uani
H4 H 1.0900(13) 0.9940(8) 0.0523(3) 0.08000 Uiso
C5 C 0.9283(13) 0.9114(9) -0.0044(3) 0.059(3) Uani
H5 H 1.0401(13) 0.8458(9) -0.0135(3) 0.08000 Uiso
C6 C 0.7315(15) 0.9193(10) -0.0302(3) 0.062(3) Uani
H6 H 0.7135(15) 0.8596(10) -0.0573(3) 0.08000 Uiso
C7 C 0.5675(14) 1.0090(9) -0.0179(3) 0.059(3) Uani
H7 H 0.4333(14) 1.0115(9) -0.0351(3) 0.08000 Uiso
C8 C 0.9423(10) 1.2508(7) 0.1183(2) 0.034(2) Uani
H81 H 1.0823(10) 1.2406(7) 0.1038(2) 0.08000 Uiso
H82 H 0.9157(10) 1.3492(7) 0.1248(2) 0.08000 Uiso
C9 C 0.9516(10) 1.1731(7) 0.1656(3) 0.032(2) Uani
H9 H 1.0575(10) 1.2272(7) 0.1827(3) 0.08000 Uiso
C10 C 0.7377(9) 1.1742(7) 0.1918(2) 0.031(2) Uani
O11 O 0.6670(7) 1.0585(4) 0.2096(2) 0.0393(15) Uani
O12 O 0.6405(7) 1.2905(4) 0.1958(2) 0.0440(15) Uani
N10 N 1.0276(8) 1.0227(6) 0.1626(2) 0.030(2) Uani
C11 C 1.2127(10) 0.9954(7) 0.1451(3) 0.034(2) Uani
H11 H 1.2911(10) 1.0737(7) 0.1317(3) 0.08000 Uiso
C12 C 1.3171(9) 0.8589(6) 0.1432(2) 0.031(2) Uani
C13 C 1.2334(9) 0.7372(7) 0.1672(2) 0.032(2) Uani
O13 O 1.0515(7) 0.7386(5) 0.1916(2) 0.0383(15) Uani
C14 C 1.3588(11) 0.6127(7) 0.1648(2) 0.043(2) Uani
H14 H 1.3069(11) 0.5290(7) 0.1804(2) 0.08000 Uiso
C15 C 1.5511(11) 0.6073(9) 0.1412(3) 0.047(2) Uani
H15 H 1.6320(11) 0.5202(9) 0.1410(3) 0.08000 Uiso
C16 C 1.6336(11) 0.7246(8) 0.1175(3) 0.046(2) Uani
H16 H 1.7684(11) 0.7192(8) 0.1005(3) 0.08000 Uiso
C17 C 1.5164(11) 0.8486(8) 0.1189(3) 0.044(3) Uani
H17 H 1.5719(11) 0.9305(8) 0.1028(3) 0.08000 Uiso
O1W O 0.6959(8) 0.7772(5) 0.2457(2) 0.045(2) Uani
H11W H 0.738(13) 0.692(4) 0.241(3) 0.08000 Uiso
H12W H 0.585(9) 0.778(8) 0.264(3) 0.08000 Uiso
O2W O 1.1048(9) 1.00534(5) 0.2641(2) 0.050(2) Uani
H21W H 1.200(11) 0.959(8) 0.280(2) 0.08000 Uiso
H22W H 1.041(12) 1.067(7) 0.281(2) 0.08000 Uiso

loop_
_atom_site_aniso_label
_atom_site_aniso_U_11
_atom_site_aniso_U_22
_atom_site_aniso_U_33
_atom_site_aniso_U_23
_atom_site_aniso_U_13
_atom_site_aniso_U_12
Cu 0.0331(4) 0.0247(3) 0.0493(5) 0.0044(4) 0.0083(4) 0.0012(4)
N1 0.035(3) 0.051(4) 0.071(5) 0.015(4) -0.006(3) 0.004(3)
C1A 0.038(4) 0.042(4) 0.051(4) 0.010(4) -0.002(3) -0.003(4)
C2 0.047(4) 0.036(4) 0.057(5) 0.003(4) 0.005(4) 0.002(3)
C3 0.037(3) 0.027(4) 0.045(5) 0.008(3) 0.008(3) 0.008(3)
C3A 0.033(3) 0.036(4) 0.052(4) 0.012(4) 0.005(3) -0.002(3)
C4 0.049(4) 0.044(4) 0.053(5) 0.007(4) 0.001(4) 0.003(4)
C5 0.069(5) 0.049(5) 0.058(5) -0.004(5) 0.008(4) -0.000(4)
C6 0.075(6) 0.061(6) 0.052(5) -0.006(5) 0.002(4) -0.015(5)
C7 0.061(5) 0.057(5) 0.059(6) 0.011(5) -0.007(5) -0.010(4)
C8 0.034(3) 0.029(3) 0.040(4) 0.006(3) 0.003(3) 0.002(3)
C9 0.028(3) 0.025(3) 0.042(4) 0.001(3) 0.003(3) -0.004(3)
C10 0.026(3) 0.025(3) 0.043(5) -0.007(3) 0.000(3) 0.002(2)
O11 0.031(2) 0.030(2) 0.057(3) -0.002(2) 0.009(2) 0.002(2)
O12 0.041(2) 0.030(2) 0.061(3) 0.003(2) 0.013(3) 0.006(2)
N10 0.028(3) 0.021(3) 0.040(4) 0.001(2) 0.006(3) 0.004(2)
C11 0.032(3) 0.024(3) 0.045(4) 0.000(3) 0.004(3) -0.002(3)
C12 0.025(3) 0.025(3) 0.043(4) 0.005(3) 0.005(3) 0.004(2)
C13 0.028(3) 0.027(4) 0.039(4) -0.007(3) -0.003(3) 0.001(3)
O13 0.038(2) 0.024(2) 0.053(3) 0.002(2) 0.013(2) 0.004(2)
C14 0.041(3) 0.029(3) 0.060(4) -0.002(4) -0.005(4) 0.008(4)
C15 0.043(4) 0.041(4) 0.056(5) -0.009(5) -0.006(3) 0.012(4)
C16 0.029(3) 0.052(4) 0.056(5) -0.006(4) 0.003(4) 0.011(4)
C17 0.034(4) 0.048(4) 0.051(5) 0.000(4) 0.006(3) 0.002(3)
O1W 0.045(3) 0.028(3) 0.061(4) 0.006(2) 0.016(2) -0.001(2)
O2W 0.053(3) 0.036(3) 0.061(3) -0.008(2) -0.004(3) 0.009(3)

loop_
_geom_bond_atom_site_label_1
_geom_bond_atom_site_label_2
_geom_bond_distance
O11 Cu 1.962(4)
N10 Cu 1.922(5)
O13 Cu 1.907(4)
O1W Cu 1.966(5)
H1 N1 0.960
C1A N1 1.371(10)
C2 N1 1.383(10)
C3A C1A 1.417(9)
C7 C1A 1.390(11)
H2 C2 0.960
C3 C2 1.365(10)
C3A C3 1.443(10)
C8 C3 1.502(9)
C1A C3A 1.417(9)
C4 C3A 1.393(10)
H4 C4 0.960
C5 C4 1.395(12)
H5 C5 0.960
C6 C5 1.417(12)
H6 C6 0.960
C7 C6 1.362(13)
H7 C7 0.960
H81 C8 0.960
H82 C8 0.960
C9 C8 1.532(10)
H9 C9 0.960
C10 C9 1.511(9)
N10 C9 1.495(8)
O11 C10 1.278(8)
O12 C10 1.254(7)
C11 N10 1.269(8)
H11 C11 0.960
C12 C11 1.439(9)
C13 C12 1.431(9)
C17 C12 1.410(9)
O13 C13 1.317(7)
C14 C13 1.406(9)
H14 C14 0.960
C15 C14 1.360(10)
H15 C15 0.960
C16 C15 1.392(11)
H16 C16 0.960
C17 C16 1.373(10)
H17 C17 0.960
H11W O1W 0.85(4)
H12W O1W 0.86(6)
H21W O2W 0.85(7)
H22W O2W 0.85(7)
